data_8103811
loop_
_publ_author_name
'Hertweck, B.'
'Schultz, A.J.'
'Libowitzky, E.'

_publ_section_title
;
 The hydrogen bond system of Mn-leonite: neutron diffraction results in
 comparison with IR spectroscopic data
;
_journal_name_full 'Zeitschrift fuer Kristallographie (149,1979-)'
_journal_page_first 403
_journal_page_last 412
_journal_volume 218
_journal_year 2003
_chemical_formula_sum 'H8 K2 Mn O12 S2'
_chemical_name_systematic 'K2 Mn (S O4)2 (H2 O)4'
_space_group_IT_number 15
_symmetry_space_group_name_Hall '-I 2ya'
_symmetry_space_group_name_H-M 'I 1 2/a 1'
_cell_angle_alpha 90
_cell_angle_beta 94.99
_cell_angle_gamma 90
_cell_formula_units_Z 8
_cell_length_a 12.035
_cell_length_b 9.549
_cell_length_c 19.839
_cell_volume 2271.301
_citation_journal_id_ASTM ZEKRDZ
_cod_data_source_file Hertweck_ZEKRDZ_2003_1128.cif
_cod_data_source_block H8K2Mn1O12S2
_cod_original_sg_symbol_Hall '-C 2yc (x+z,y,-x)'
_cod_original_formula_sum 'H8 K2 Mn1 O12 S2'
_cod_database_code 8103811

loop_
_symmetry_equiv_pos_as_xyz
x,y,z
-x+1/2,y,-z
-x,-y,-z
x-1/2,-y,z
x+1/2,y+1/2,z+1/2
-x+1,y+1/2,-z+1/2
-x+1/2,-y+1/2,-z+1/2
x,-y+1/2,z+1/2

loop_
_atom_site_label
_atom_site_type_symbol
_atom_site_fract_x
_atom_site_fract_y
_atom_site_fract_z
_atom_site_occupancy
_atom_site_U_iso_or_equiv
K1 K+1 0.5803 0.017 0.3794 1 0.0
S1 S+6 0.5428 0.2528 0.5221 1 0.0
H2 H+1 0.8332 0.1105 0.3664 1 0.0
H5 H+1 0.8055 0.036 0.4808 1 0.0
H4 H+1 0.8353 0.3925 0.3651 1 0.0
H6 H+1 0.8057 0.4628 0.481 1 0.0
O12 O-2 0.75 0.5215 0.5 1 0.0
O7 O-2 0.5821 0.2554 0.2827 1 0.0
O11 O-2 0.75 -0.022 0.5 1 0.0
K2 K+1 0.58 0.4906 0.372 1 0.0
O2 O-2 0.9093 0.3781 0.4419 1 0.0
Mn1 Mn+2 0.75 0.7496 0.5 1 0.0
O1 O-2 0.5916 0.1248 0.5556 1 0.0
Mn2 Mn+2 0.75 0.25 0.25 1 0.0
O5 O-2 -0.0773 0.7498 0.5301 1 0.0
O13 O-2 0.7601 0.7518 0.3898 1 0.0
H7 H+1 0.821 0.7306 0.3621 1 0.0
O10 O-2 0.7907 0.417 0.3231 1 0.0
O3 O-2 -0.0992 0.6582 0.2991 1 0.0
S2 S+6 -0.0379 0.7429 0.7598 1 0.0
H8 H+1 0.6932 0.758 0.3592 1 0.0
O9 O-2 0.7873 0.0844 0.3248 1 0.0
O8 O-2 0.9435 0.7697 0.6872 1 0.0
H1 H+1 0.8288 0.0084 0.3058 1 0.0
O6 O-2 0.5661 0.257 0.4517 1 0.0
H3 H+1 0.8266 0.5004 0.3061 1 0.0
O4 O-2 -0.0731 -0.0985 0.2731 1 0.0
